data_7249950
loop_
_publ_author_name
'Lai, Kuei-Hung'
'Chung, Hsiao-Ling'
'Chen, You-Ying'
'Zheng, Li-Guo'
'Su, Jui-Hsin'
'El-Shazly, Mohamed'

_publ_section_title
;
 Insights into the structural diversity of cembranoids from Sarcophyton
 glaucum and their bioactivity
;
_journal_issue 6
_journal_name_full 'RSC Advances'
_journal_page_first 4702
_journal_page_last 4707
_journal_paper_doi 10.1039/D5RA00208G
_journal_volume 15
_journal_year 2025
_chemical_absolute_configuration ad
_chemical_formula_sum 'C20 H28 O3'
_chemical_formula_weight 316.42
_space_group_crystal_system orthorhombic
_space_group_IT_number 19
_space_group_name_Hall 'P 2ac 2ab'
_space_group_name_H-M_alt 'P 21 21 21'
_atom_sites_solution_hydrogens mixed
_audit_creation_method SHELXL-2019/1
_audit_update_record
;
2024-11-11 deposited with the CCDC.	2025-01-30 downloaded from the CCDC.
;
_cell_angle_alpha 90
_cell_angle_beta 90
_cell_angle_gamma 90
_cell_formula_units_Z 4
_cell_length_a 10.9787(4)
_cell_length_b 11.8275(4)
_cell_length_c 13.8005(5)
_cell_measurement_reflns_used 9875
_cell_measurement_temperature 200(2)
_cell_measurement_theta_max 74.42
_cell_measurement_theta_min 5.15
_cell_volume 1792.00(11)
_computing_cell_refinement 'SAINT V8.40B (Bruker AXS LLC, 2019)'
_computing_data_collection 'Bruker Instrument Service vV6.2.16'
_computing_data_reduction 'SAINT V8.40B (Bruker AXS LLC, 2019)'
_computing_molecular_graphics 'shelXle (C.B. Huebschle, rev 1503)'
_computing_publication_material 'Bruker APEX5 v2023.9-4'
_computing_structure_refinement 'SHELXL-2019/1 (Sheldrick, 2019)'
_computing_structure_solution 'XT, VERSION 2018/2'
_diffrn_ambient_temperature 200(2)
_diffrn_measured_fraction_theta_full 0.998
_diffrn_measured_fraction_theta_max 0.997
_diffrn_measurement_device_type 'Bruker D8 VENTURE (PHOTON III C14 COMS-10cmx14cm)'
_diffrn_measurement_method '\f and \w scans'
_diffrn_radiation_type CuK\a
_diffrn_radiation_wavelength 1.54178
_diffrn_reflns_av_R_equivalents 0.0333
_diffrn_reflns_av_unetI/netI 0.0222
_diffrn_reflns_Laue_measured_fraction_full 0.998
_diffrn_reflns_Laue_measured_fraction_max 0.997
_diffrn_reflns_limit_h_max 13
_diffrn_reflns_limit_h_min -13
_diffrn_reflns_limit_k_max 14
_diffrn_reflns_limit_k_min -13
_diffrn_reflns_limit_l_max 16
_diffrn_reflns_limit_l_min -17
_diffrn_reflns_number 18753
_diffrn_reflns_point_group_measured_fraction_full 0.999
_diffrn_reflns_point_group_measured_fraction_max 0.994
_diffrn_reflns_theta_full 67.679
_diffrn_reflns_theta_max 74.417
_diffrn_reflns_theta_min 4.924
_exptl_absorpt_coefficient_mu 0.609
_exptl_absorpt_correction_T_max 0.9288
_exptl_absorpt_correction_T_min 0.7389
_exptl_absorpt_correction_type multi-scan
_exptl_absorpt_process_details
; 
Krause, L., Herbst-Irmer, R., Sheldrick, G. M., Stalke, D. (2015). 
"Comparison of silver and molybdenum microfocus X-ray sources for 
single-crystal structure determination" 
J. Appl. Cryst. 48, 3-10. 
doi:10.1107/S1600576714022985 
;
_exptl_crystal_colour colourless
_exptl_crystal_density_diffrn 1.173
_exptl_crystal_description block
_exptl_crystal_F_000 688
_exptl_crystal_size_max 0.330
_exptl_crystal_size_mid 0.289
_exptl_crystal_size_min 0.110
_refine_diff_density_max 0.207
_refine_diff_density_min -0.145
_refine_diff_density_rms 0.033
_refine_ls_abs_structure_details
; 
 Flack x determined using 1514 quotients [(I+)-(I-)]/[(I+)+(I-)] 
 (Parsons, Flack and Wagner, Acta Cryst. B69 (2013) 249-259). 
;
_refine_ls_abs_structure_Flack 0.16(5)
_refine_ls_extinction_method none
_refine_ls_goodness_of_fit_ref 1.046
_refine_ls_hydrogen_treatment mixed
_refine_ls_matrix_type full
_refine_ls_number_parameters 216
_refine_ls_number_reflns 3646
_refine_ls_number_restraints 0
_refine_ls_restrained_S_all 1.046
_refine_ls_R_factor_all 0.0326
_refine_ls_R_factor_gt 0.0317
_refine_ls_shift/su_max 0.000
_refine_ls_shift/su_mean 0.000
_refine_ls_structure_factor_coef Fsqd
_refine_ls_weighting_details 'w=1/[\s^2^(Fo^2^)+(0.0500P)^2^+0.2614P] where P=(Fo^2^+2Fc^2^)/3'
_refine_ls_weighting_scheme calc
_refine_ls_wR_factor_gt 0.0859
_refine_ls_wR_factor_ref 0.0866
_reflns_Friedel_coverage 0.744
_reflns_Friedel_fraction_full 0.999
_reflns_Friedel_fraction_max 0.990
_reflns_number_gt 3578
_reflns_number_total 3646
_reflns_threshold_expression 'I > 2\s(I)'
_cod_data_source_file d5ra00208g2.cif
_cod_data_source_block ic22957
_cod_database_code 7249950
_shelx_shelxl_version_number 2019/1
_shelx_space_group_comment
; 
The symmetry employed for this shelxl refinement is uniquely defined 
by the following loop, which should always be used as a source of 
symmetry information in preference to the above space-group names. 
They are only intended as comments. 
;
_shelx_estimated_absorpt_t_min 0.824
_shelx_estimated_absorpt_t_max 0.936

loop_
_space_group_symop_operation_xyz
'x, y, z'
'-x+1/2, -y, z+1/2'
'-x, y+1/2, -z+1/2'
'x+1/2, -y+1/2, -z'

loop_
_atom_site_label
_atom_site_type_symbol
_atom_site_fract_x
_atom_site_fract_y
_atom_site_fract_z
_atom_site_U_iso_or_equiv
_atom_site_adp_type
_atom_site_occupancy
_atom_site_site_symmetry_order
_atom_site_calc_flag
_atom_site_refinement_flags_posn
_atom_site_refinement_flags_adp
_atom_site_refinement_flags_occupancy
_atom_site_disorder_assembly
_atom_site_disorder_group
O1 O 0.84805(11) 0.48568(10) 0.81196(9) 0.0338(3) Uani 1 1 d . . . . .
H1 H 0.905(2) 0.444(2) 0.835(2) 0.050(7) Uiso 1 1 d . . . . .
O2 O 0.99053(11) 0.67684(10) 0.63426(9) 0.0305(3) Uani 1 1 d . . . . .
O3 O 0.96289(12) 0.85556(10) 0.60214(10) 0.0377(3) Uani 1 1 d . . . . .
C1 C 0.60940(15) 0.72718(16) 0.70319(13) 0.0321(4) Uani 1 1 d . . . . .
C2 C 0.67821(14) 0.65836(16) 0.75698(12) 0.0308(4) Uani 1 1 d . . . . .
H2 H 0.644026 0.587578 0.774851 0.037 Uiso 1 1 calc R U . . .
C3 C 0.80501(14) 0.68344(14) 0.79156(12) 0.0280(3) Uani 1 1 d . . . . .
H3 H 0.834658 0.750103 0.753735 0.034 Uiso 1 1 calc R U . . .
C4 C 0.81702(16) 0.71372(15) 0.89839(13) 0.0336(4) Uani 1 1 d . . . . .
C5 C 0.92545(17) 0.68349(17) 0.93148(13) 0.0372(4) Uani 1 1 d . . . . .
H5 H 0.952416 0.695834 0.996027 0.045 Uiso 1 1 calc R U . . .
C6 C 1.00083(16) 0.62704(15) 0.85399(13) 0.0339(4) Uani 1 1 d . . . . .
H6A H 1.046421 0.561647 0.880270 0.041 Uiso 1 1 calc R U . . .
H6B H 1.058864 0.680818 0.824155 0.041 Uiso 1 1 calc R U . . .
C7 C 0.90272(14) 0.58879(14) 0.78056(12) 0.0281(3) Uani 1 1 d . . . . .
C8 C 0.95196(15) 0.56737(14) 0.67591(13) 0.0300(4) Uani 1 1 d . . . . .
C9 C 0.86109(18) 0.49992(15) 0.61259(13) 0.0364(4) Uani 1 1 d . . . . .
H9A H 0.884561 0.419105 0.613118 0.044 Uiso 1 1 calc R U . . .
H9B H 0.778687 0.506048 0.641247 0.044 Uiso 1 1 calc R U . . .
C10 C 0.8567(2) 0.54161(16) 0.50751(13) 0.0406(4) Uani 1 1 d . . . . .
H10A H 0.939784 0.560029 0.484496 0.049 Uiso 1 1 calc R U . . .
H10B H 0.822281 0.482304 0.464943 0.049 Uiso 1 1 calc R U . . .
C11 C 0.77841(18) 0.64438(17) 0.50526(12) 0.0368(4) Uani 1 1 d . . . . .
H11 H 0.707306 0.641872 0.466086 0.044 Uiso 1 1 calc R U . . .
C12 C 0.80027(15) 0.73970(15) 0.55393(12) 0.0305(3) Uani 1 1 d . . . . .
C13 C 0.70754(17) 0.83247(16) 0.56230(13) 0.0373(4) Uani 1 1 d . . . . .
H13A H 0.640718 0.818409 0.515666 0.045 Uiso 1 1 calc R U . . .
H13B H 0.746035 0.905485 0.545197 0.045 Uiso 1 1 calc R U . . .
C14 C 0.65404(17) 0.84030(15) 0.66609(13) 0.0354(4) Uani 1 1 d . . . . .
H14A H 0.717374 0.869624 0.710543 0.042 Uiso 1 1 calc R U . . .
H14B H 0.585457 0.894641 0.666121 0.042 Uiso 1 1 calc R U . . .
C15 C 0.48056(17) 0.69758(19) 0.67151(16) 0.0438(5) Uani 1 1 d . . . . .
H15 H 0.467455 0.736435 0.608007 0.053 Uiso 1 1 calc R U . . .
C16 C 0.4589(2) 0.5725(2) 0.6533(2) 0.0662(7) Uani 1 1 d . . . . .
H16A H 0.377312 0.561720 0.626057 0.099 Uiso 1 1 calc R U . . .
H16B H 0.465561 0.531016 0.714523 0.099 Uiso 1 1 calc R U . . .
H16C H 0.519954 0.544141 0.607526 0.099 Uiso 1 1 calc R U . . .
C17 C 0.3876(2) 0.7468(4) 0.7408(3) 0.0909(11) Uani 1 1 d . . . . .
H17A H 0.305903 0.738803 0.713103 0.136 Uiso 1 1 calc R U . . .
H17B H 0.405329 0.827065 0.751431 0.136 Uiso 1 1 calc R U . . .
H17C H 0.391569 0.706385 0.802718 0.136 Uiso 1 1 calc R U . . .
C18 C 0.7194(2) 0.77619(19) 0.95121(16) 0.0469(5) Uani 1 1 d . . . . .
H18A H 0.744749 0.788790 1.018424 0.070 Uiso 1 1 calc R U . . .
H18B H 0.644111 0.731624 0.950326 0.070 Uiso 1 1 calc R U . . .
H18C H 0.705077 0.849169 0.919563 0.070 Uiso 1 1 calc R U . . .
C19 C 1.07258(18) 0.50387(17) 0.67828(16) 0.0430(4) Uani 1 1 d . . . . .
H19A H 1.062564 0.433321 0.714654 0.064 Uiso 1 1 calc R U . . .
H19B H 1.134519 0.550856 0.709806 0.064 Uiso 1 1 calc R U . . .
H19C H 1.098298 0.486584 0.611915 0.064 Uiso 1 1 calc R U . . .
C20 C 0.92020(15) 0.76054(14) 0.59994(12) 0.0279(3) Uani 1 1 d . . . . .

loop_
_atom_site_aniso_label
_atom_site_aniso_U_11
_atom_site_aniso_U_22
_atom_site_aniso_U_33
_atom_site_aniso_U_23
_atom_site_aniso_U_13
_atom_site_aniso_U_12
O1 0.0287(6) 0.0331(6) 0.0397(7) 0.0113(5) -0.0014(5) -0.0018(5)
O2 0.0263(5) 0.0309(6) 0.0343(6) 0.0027(5) 0.0039(5) -0.0048(5)
O3 0.0403(7) 0.0307(6) 0.0421(7) 0.0000(5) -0.0045(6) -0.0101(5)
C1 0.0262(8) 0.0406(9) 0.0295(8) 0.0023(7) -0.0006(6) 0.0014(7)
C2 0.0237(7) 0.0365(9) 0.0321(8) 0.0053(7) 0.0026(6) -0.0005(6)
C3 0.0255(7) 0.0321(8) 0.0266(7) 0.0033(6) 0.0012(6) 0.0016(6)
C4 0.0352(9) 0.0360(9) 0.0295(8) 0.0014(7) 0.0033(7) -0.0026(7)
C5 0.0357(9) 0.0469(10) 0.0289(8) -0.0002(7) -0.0048(7) -0.0038(8)
C6 0.0263(8) 0.0375(9) 0.0377(9) 0.0036(7) -0.0050(7) 0.0001(7)
C7 0.0239(7) 0.0293(8) 0.0310(8) 0.0043(6) -0.0003(6) -0.0003(6)
C8 0.0290(8) 0.0265(7) 0.0346(9) 0.0025(6) 0.0049(7) -0.0013(6)
C9 0.0428(10) 0.0294(8) 0.0371(9) -0.0026(7) 0.0038(8) -0.0071(7)
C10 0.0518(11) 0.0379(9) 0.0320(9) -0.0095(7) 0.0039(8) -0.0123(8)
C11 0.0411(10) 0.0437(9) 0.0257(8) 0.0003(7) -0.0029(7) -0.0134(8)
C12 0.0321(8) 0.0345(8) 0.0250(7) 0.0050(6) -0.0018(7) -0.0067(7)
C13 0.0366(9) 0.0397(10) 0.0357(9) 0.0098(7) -0.0058(7) -0.0015(7)
C14 0.0328(8) 0.0351(9) 0.0382(9) 0.0030(7) -0.0067(7) 0.0049(7)
C15 0.0277(9) 0.0559(12) 0.0477(11) 0.0097(9) -0.0076(8) -0.0013(8)
C16 0.0461(12) 0.0645(15) 0.088(2) 0.0141(14) -0.0229(13) -0.0186(11)
C17 0.0305(11) 0.135(3) 0.107(3) -0.027(2) 0.0097(13) 0.0059(16)
C18 0.0482(11) 0.0506(11) 0.0419(10) -0.0047(9) 0.0095(9) 0.0051(9)
C19 0.0365(9) 0.0413(10) 0.0511(11) 0.0032(9) 0.0101(8) 0.0101(8)
C20 0.0299(8) 0.0301(8) 0.0237(7) -0.0008(6) 0.0031(6) -0.0050(6)

loop_
_atom_type_symbol
_atom_type_description
_atom_type_scat_dispersion_real
_atom_type_scat_dispersion_imag
_atom_type_scat_source
C C 0.0181 0.0091 'International Tables Vol C Tables 4.2.6.8 and 6.1.1.4'
H H 0.0000 0.0000 'International Tables Vol C Tables 4.2.6.8 and 6.1.1.4'
O O 0.0492 0.0322 'International Tables Vol C Tables 4.2.6.8 and 6.1.1.4'

loop_
_geom_angle_atom_site_label_1
_geom_angle_atom_site_label_2
_geom_angle_atom_site_label_3
_geom_angle
_geom_angle_site_symmetry_1
_geom_angle_site_symmetry_3
_geom_angle_publ_flag
C20 O2 C8 128.20(13) . . ?
C2 C1 C14 122.91(15) . . ?
C2 C1 C15 123.04(17) . . ?
C14 C1 C15 114.02(15) . . ?
C1 C2 C3 125.50(16) . . ?
C2 C3 C4 115.75(14) . . ?
C2 C3 C7 117.74(14) . . ?
C4 C3 C7 101.76(13) . . ?
C5 C4 C18 127.67(18) . . ?
C5 C4 C3 110.37(15) . . ?
C18 C4 C3 121.82(16) . . ?
C4 C5 C6 111.62(16) . . ?
C5 C6 C7 102.24(14) . . ?
O1 C7 C6 110.12(13) . . ?
O1 C7 C3 107.16(13) . . ?
C6 C7 C3 101.86(13) . . ?
O1 C7 C8 106.72(13) . . ?
C6 C7 C8 114.33(13) . . ?
C3 C7 C8 116.40(13) . . ?
O2 C8 C19 101.02(13) . . ?
O2 C8 C9 114.62(14) . . ?
C19 C8 C9 108.57(15) . . ?
O2 C8 C7 108.45(13) . . ?
C19 C8 C7 111.15(15) . . ?
C9 C8 C7 112.48(13) . . ?
C10 C9 C8 112.87(15) . . ?
C11 C10 C9 107.49(15) . . ?
C12 C11 C10 125.13(17) . . ?
C11 C12 C20 121.06(17) . . ?
C11 C12 C13 122.30(16) . . ?
C20 C12 C13 116.60(15) . . ?
C12 C13 C14 111.81(14) . . ?
C1 C14 C13 112.47(15) . . ?
C17 C15 C16 111.9(2) . . ?
C17 C15 C1 110.9(2) . . ?
C16 C15 C1 114.64(18) . . ?
O3 C20 O2 116.78(15) . . ?
O3 C20 C12 120.39(15) . . ?
O2 C20 C12 122.66(14) . . ?

loop_
_geom_bond_atom_site_label_1
_geom_bond_atom_site_label_2
_geom_bond_distance
_geom_bond_site_symmetry_2
_geom_bond_publ_flag
O1 C7 1.427(2) . ?
O2 C20 1.342(2) . ?
O2 C8 1.4785(19) . ?
O3 C20 1.218(2) . ?
C1 C2 1.336(2) . ?
C1 C14 1.514(3) . ?
C1 C15 1.521(2) . ?
C2 C3 1.501(2) . ?
C3 C4 1.523(2) . ?
C3 C7 1.558(2) . ?
C4 C5 1.324(3) . ?
C4 C18 1.492(3) . ?
C5 C6 1.508(3) . ?
C6 C7 1.547(2) . ?
C7 C8 1.563(2) . ?
C8 C19 1.523(2) . ?
C8 C9 1.548(2) . ?
C9 C10 1.532(3) . ?
C10 C11 1.489(3) . ?
C11 C12 1.334(3) . ?
C12 C20 1.482(2) . ?
C12 C13 1.501(3) . ?
C13 C14 1.551(3) . ?
C15 C17 1.515(4) . ?
C15 C16 1.519(4) . ?
